data_4080488
loop_
_publ_author_name
'Rad&#x2019;kov, Vasily'
'Dorcet, Vincent'
'Carpentier, Jean-Fran\,cois'
'Trifonov, Alexander'
'Kirillov, Evgeny'

_publ_section_title
;
 Alkylyttrium Complexes of Amidine--Amidopyridinate Ligands.
 Intramolecular C(sp3)--H Activation and Reactivity Studies
;
_journal_issue 5
_journal_name_full Organometallics
_journal_page_first 1517
_journal_paper_doi 10.1021/om400027d
_journal_volume 32
_journal_year 2013
_chemical_compound_source 'synthesis as described'
_chemical_formula_moiety 'C70 H86 N8 O2 Si2 Y2, 2(C6 H6)'
_chemical_formula_sum 'C82 H98 N8 O2 Si2 Y2'
_chemical_formula_weight 1461.68
_chemical_name_systematic
;
 ?
;
_space_group_IT_number 14
_symmetry_cell_setting monoclinic
_symmetry_Int_Tables_number 14
_symmetry_space_group_name_Hall '-P 2ybc'
_symmetry_space_group_name_H-M 'P 1 21/c 1'
_atom_sites_solution_hydrogens geom
_atom_sites_solution_primary direct
_atom_sites_solution_secondary difmap
_audit_conform_dict_location ftp://ftp.iucr.org/pub/cif_core.dic
_audit_conform_dict_name cif_core.dic
_audit_conform_dict_version 2.4
_audit_creation_date 2012-03-14T14:23:03-00:00
_audit_creation_method 'WinGX routine CIF_UPDATE'
_cell_angle_alpha 90
_cell_angle_beta 106.6180(10)
_cell_angle_gamma 90
_cell_formula_units_Z 4
_cell_length_a 15.2617(5)
_cell_length_b 21.2573(5)
_cell_length_c 24.7584(7)
_cell_measurement_reflns_used 4697
_cell_measurement_temperature 150(2)
_cell_measurement_theta_max 20.89
_cell_measurement_theta_min 2.57
_cell_measurement_wavelength 0.71073
_cell_volume 7696.7(4)
_computing_cell_refinement 'Bruker APEX2 (Bruker, 2006)'
_computing_data_collection 'Bruker APEX2 (Bruker, 2006)'
_computing_data_reduction 'Bruker APEX2 (Bruker, 2006)'
_computing_molecular_graphics 'Ortep-3 for Windows (Farrugia, 1997)'
_computing_publication_material
;
           WinGX publication routines (Farrugia, 1999),
           CRYSCAL (T. Roisnel, local program)
;
_computing_structure_refinement 'SHELXL-97 (Sheldrick, 1997)'
_computing_structure_solution 'SIR97 (Altomare et al., 1999)'
_diffrn_ambient_temperature 150(2)
_diffrn_detector 'CCD plate'
_diffrn_measured_fraction_theta_full 0.999
_diffrn_measured_fraction_theta_max 0.999
_diffrn_measurement_device_type 'APEXII, Bruker-AXS'
_diffrn_measurement_method 'CCD rotation images, thin slices'
_diffrn_radiation_monochromator graphite
_diffrn_radiation_probe x-ray
_diffrn_radiation_type MoK\a
_diffrn_radiation_wavelength 0.71073
_diffrn_reflns_av_R_equivalents 0.137
_diffrn_reflns_av_unetI/netI 0.1607
_diffrn_reflns_limit_h_max 19
_diffrn_reflns_limit_h_min -19
_diffrn_reflns_limit_k_max 25
_diffrn_reflns_limit_k_min -27
_diffrn_reflns_limit_l_max 32
_diffrn_reflns_limit_l_min -32
_diffrn_reflns_number 71017
_diffrn_reflns_theta_full 27.48
_diffrn_reflns_theta_max 27.48
_diffrn_reflns_theta_min 2.95
_exptl_absorpt_coefficient_mu 1.582
_exptl_absorpt_correction_T_max 0.939
_exptl_absorpt_correction_T_min 0.742
_exptl_absorpt_correction_type multi-scan
_exptl_absorpt_process_details
;
  [Sheldrick, G.M. (2002). SADABS Bruker AXS Inc., Madison, Wisconsin, USA]
;
_exptl_crystal_colour yellow
_exptl_crystal_density_diffrn 1.261
_exptl_crystal_density_method 'not measured'
_exptl_crystal_description stick
_exptl_crystal_F_000 3072
_exptl_crystal_size_max 0.34
_exptl_crystal_size_mid 0.05
_exptl_crystal_size_min 0.04
_refine_diff_density_max 0.67
_refine_diff_density_min -0.619
_refine_diff_density_rms 0.093
_refine_ls_extinction_method none
_refine_ls_goodness_of_fit_ref 0.993
_refine_ls_hydrogen_treatment constr
_refine_ls_matrix_type full
_refine_ls_number_parameters 883
_refine_ls_number_reflns 17619
_refine_ls_number_restraints 0
_refine_ls_restrained_S_all 0.993
_refine_ls_R_factor_all 0.1556
_refine_ls_R_factor_gt 0.0621
_refine_ls_shift/su_max 0.018
_refine_ls_shift/su_mean 0
_refine_ls_structure_factor_coef Fsqd
_refine_ls_weighting_details 'calc w=1/[\s^2^(Fo^2^)+(0.0451P)^2^+0.0000P] where P=(Fo^2^+2Fc^2^)/3'
_refine_ls_weighting_scheme calc
_refine_ls_wR_factor_gt 0.105
_refine_ls_wR_factor_ref 0.1304
_reflns_number_gt 9225
_reflns_number_total 17619
_reflns_threshold_expression >2sigma(I)
_cod_data_source_file om400027d_si_002.cif
_cod_data_source_block 7_2C6H6
_cod_original_sg_symbol_H-M 'P 21/c'
_cod_database_code 4080488

loop_
_symmetry_equiv_pos_as_xyz
'x, y, z'
'-x, y+1/2, -z+1/2'
'-x, -y, -z'
'x, -y-1/2, z-1/2'

loop_
_atom_site_label
_atom_site_type_symbol
_atom_site_fract_x
_atom_site_fract_y
_atom_site_fract_z
_atom_site_U_iso_or_equiv
_atom_site_adp_type
_atom_site_occupancy
_atom_site_symmetry_multiplicity
_atom_site_calc_flag
_atom_site_refinement_flags
Y1 Y 0.62369(3) 0.184925(17) 0.511638(17) 0.01759(11) Uani 1 1 d .
N1 N 0.4640(2) 0.21915(14) 0.46992(14) 0.0202(8) Uani 1 1 d .
C2 C 0.4005(3) 0.25549(17) 0.42825(18) 0.0190(10) Uani 1 1 d .
C3 C 0.3841(3) 0.24118(18) 0.37080(19) 0.0237(10) Uani 1 1 d .
C4 C 0.3264(3) 0.2789(2) 0.3305(2) 0.0322(12) Uani 1 1 d .
H4 H 0.3165 0.2694 0.2917 0.039 Uiso 1 1 calc R
C5 C 0.2826(3) 0.3305(2) 0.3459(2) 0.0336(12) Uani 1 1 d .
H5 H 0.243 0.3561 0.3179 0.04 Uiso 1 1 calc R
C6 C 0.2975(3) 0.34385(19) 0.4021(2) 0.0314(12) Uani 1 1 d .
H6 H 0.2667 0.3785 0.4127 0.038 Uiso 1 1 calc R
C7 C 0.3567(3) 0.30778(18) 0.44397(18) 0.0233(10) Uani 1 1 d .
C8 C 0.4289(3) 0.18430(19) 0.35317(18) 0.0318(11) Uani 1 1 d .
H8A H 0.4092 0.1806 0.312 0.048 Uiso 1 1 calc R
H8B H 0.4111 0.1463 0.3699 0.048 Uiso 1 1 calc R
H8C H 0.4955 0.1891 0.3662 0.048 Uiso 1 1 calc R
C9 C 0.3783(3) 0.32826(19) 0.50460(18) 0.0309(12) Uani 1 1 d .
H9A H 0.35 0.3693 0.5066 0.046 Uiso 1 1 calc R
H9B H 0.4447 0.3316 0.5208 0.046 Uiso 1 1 calc R
H9C H 0.3541 0.2972 0.5259 0.046 Uiso 1 1 calc R
C10 C 0.4312(3) 0.19173(17) 0.50911(17) 0.0205(10) Uani 1 1 d .
C11 C 0.3393(3) 0.18311(18) 0.50869(19) 0.0251(10) Uani 1 1 d .
H11 H 0.2907 0.1974 0.4778 0.03 Uiso 1 1 calc R
C12 C 0.3214(3) 0.1537(2) 0.55365(19) 0.0303(11) Uani 1 1 d .
H12 H 0.2598 0.1488 0.5542 0.036 Uiso 1 1 calc R
C13 C 0.3910(3) 0.1311(2) 0.59806(19) 0.0310(11) Uani 1 1 d .
H13 H 0.3783 0.1112 0.6293 0.037 Uiso 1 1 calc R
C14 C 0.4801(3) 0.13825(18) 0.59576(18) 0.0209(10) Uani 1 1 d .
N15 N 0.5006(2) 0.16862(14) 0.55337(14) 0.0181(8) Uani 1 1 d .
N16 N 0.5546(2) 0.11541(14) 0.64029(14) 0.0210(8) Uani 1 1 d .
C17 C 0.5345(3) 0.1082(2) 0.69376(18) 0.0260(11) Uani 1 1 d .
C18 C 0.5417(3) 0.1624(2) 0.7268(2) 0.0391(13) Uani 1 1 d .
C19 C 0.5095(4) 0.1579(3) 0.7746(2) 0.0615(18) Uani 1 1 d .
H19 H 0.5129 0.1936 0.7982 0.074 Uiso 1 1 calc R
C20 C 0.4734(4) 0.1029(4) 0.7876(3) 0.072(2) Uani 1 1 d .
H20 H 0.4503 0.1013 0.8193 0.086 Uiso 1 1 calc R
C21 C 0.4703(4) 0.0500(3) 0.7553(2) 0.0573(17) Uani 1 1 d .
H21 H 0.447 0.0118 0.7657 0.069 Uiso 1 1 calc R
C22 C 0.5008(3) 0.0518(2) 0.7076(2) 0.0392(13) Uani 1 1 d .
C23 C 0.5804(4) 0.2223(2) 0.7110(2) 0.0575(17) Uani 1 1 d .
H23A H 0.5729 0.2562 0.736 0.086 Uiso 1 1 calc R
H23B H 0.5481 0.2332 0.6719 0.086 Uiso 1 1 calc R
H23C H 0.6456 0.2165 0.7147 0.086 Uiso 1 1 calc R
C24 C 0.4932(4) -0.0054(2) 0.6706(2) 0.0552(16) Uani 1 1 d .
H24A H 0.5522 -0.0272 0.6799 0.083 Uiso 1 1 calc R
H24B H 0.4759 0.0076 0.631 0.083 Uiso 1 1 calc R
H24C H 0.4464 -0.0337 0.677 0.083 Uiso 1 1 calc R
C25 C 0.6373(3) 0.09521(18) 0.63435(19) 0.0230(10) Uani 1 1 d .
C26 C 0.7020(3) 0.0654(2) 0.68588(18) 0.0324(12) Uani 1 1 d .
H26A H 0.6936 0.0197 0.6842 0.049 Uiso 1 1 calc R
H26B H 0.6892 0.0818 0.7199 0.049 Uiso 1 1 calc R
H26C H 0.7651 0.0755 0.687 0.049 Uiso 1 1 calc R
N27 N 0.6577(2) 0.10203(14) 0.58693(14) 0.0189(8) Uani 1 1 d .
C28 C 0.7388(3) 0.07060(18) 0.58303(17) 0.0191(10) Uani 1 1 d .
C29 C 0.7337(3) 0.00763(18) 0.56622(18) 0.0274(11) Uani 1 1 d .
C30 C 0.8132(3) -0.0206(2) 0.5606(2) 0.0381(13) Uani 1 1 d .
H30 H 0.8117 -0.0631 0.5485 0.046 Uiso 1 1 calc R
C31 C 0.8944(3) 0.0129(2) 0.5727(2) 0.0401(13) Uani 1 1 d .
H31 H 0.9483 -0.0071 0.5694 0.048 Uiso 1 1 calc R
C32 C 0.8978(3) 0.0751(2) 0.5895(2) 0.0343(12) Uani 1 1 d .
H32 H 0.954 0.0973 0.5977 0.041 Uiso 1 1 calc R
C33 C 0.8198(3) 0.10539(18) 0.59440(18) 0.0234(10) Uani 1 1 d .
C34 C 0.6455(3) -0.02821(19) 0.5537(2) 0.0382(13) Uani 1 1 d .
H34A H 0.6312 -0.0375 0.5891 0.057 Uiso 1 1 calc R
H34B H 0.6514 -0.0677 0.5347 0.057 Uiso 1 1 calc R
H34C H 0.5962 -0.0029 0.5293 0.057 Uiso 1 1 calc R
C35 C 0.8206(3) 0.17366(18) 0.61074(18) 0.0249(10) Uani 1 1 d .
H35A H 0.7968 0.1778 0.6438 0.03 Uiso 1 1 calc R
H35B H 0.8843 0.1894 0.6216 0.03 Uiso 1 1 calc R
O36 O 0.76609(18) 0.21116(11) 0.56545(11) 0.0199(6) Uani 1 1 d .
Si1 Si 0.72379(10) 0.11671(6) 0.40295(6) 0.0350(3) Uani 1 1 d .
C41 C 0.6400(3) 0.10986(17) 0.44482(18) 0.0247(10) Uani 1 1 d .
H41A H 0.6529 0.0692 0.4651 0.03 Uiso 1 1 calc R
H41B H 0.5789 0.1056 0.4171 0.03 Uiso 1 1 calc R
C42 C 0.7796(4) 0.0404(2) 0.3932(3) 0.0710(19) Uani 1 1 d .
H42A H 0.819 0.026 0.4296 0.106 Uiso 1 1 calc R
H42B H 0.8163 0.0467 0.367 0.106 Uiso 1 1 calc R
H42C H 0.7324 0.0088 0.3778 0.106 Uiso 1 1 calc R
C43 C 0.6704(3) 0.1515(2) 0.33123(19) 0.0451(14) Uani 1 1 d .
H43A H 0.6243 0.1225 0.3088 0.068 Uiso 1 1 calc R
H43B H 0.7177 0.1586 0.3122 0.068 Uiso 1 1 calc R
H43C H 0.6412 0.1917 0.3353 0.068 Uiso 1 1 calc R
C44 C 0.8193(3) 0.1729(2) 0.4367(2) 0.0421(13) Uani 1 1 d .
H44A H 0.7971 0.2162 0.4298 0.063 Uiso 1 1 calc R
H44B H 0.8702 0.1665 0.4205 0.063 Uiso 1 1 calc R
H44C H 0.8402 0.1651 0.4774 0.063 Uiso 1 1 calc R
Y2 Y 0.82078(3) 0.294571(17) 0.526535(18) 0.01813(11) Uani 1 1 d .
N101 N 0.9774(2) 0.25478(14) 0.56523(14) 0.0212(8) Uani 1 1 d .
C102 C 1.0404(3) 0.21827(18) 0.60660(18) 0.0224(10) Uani 1 1 d .
C103 C 1.0849(3) 0.16589(19) 0.59127(19) 0.0234(10) Uani 1 1 d .
C104 C 1.1443(3) 0.12989(19) 0.63329(19) 0.0280(11) Uani 1 1 d .
H104 H 1.1741 0.0945 0.623 0.034 Uiso 1 1 calc R
C105 C 1.1602(3) 0.1448(2) 0.6894(2) 0.0335(12) Uani 1 1 d .
H105 H 1.2017 0.1204 0.7175 0.04 Uiso 1 1 calc R
C106 C 1.1155(3) 0.1957(2) 0.70491(19) 0.0306(11) Uani 1 1 d .
H106 H 1.1249 0.2052 0.7437 0.037 Uiso 1 1 calc R
C107 C 1.0568(3) 0.23292(18) 0.66369(19) 0.0244(10) Uani 1 1 d .
C108 C 1.0653(3) 0.1453(2) 0.53091(19) 0.0321(12) Uani 1 1 d .
H10A H 1.0988 0.1722 0.5115 0.048 Uiso 1 1 calc R
H10B H 0.9996 0.1487 0.5122 0.048 Uiso 1 1 calc R
H10C H 1.0848 0.1015 0.5296 0.048 Uiso 1 1 calc R
C109 C 1.0109(3) 0.28919(19) 0.68160(19) 0.0348(12) Uani 1 1 d .
H10D H 1.0305 0.2926 0.7228 0.052 Uiso 1 1 calc R
H10E H 0.9444 0.2839 0.6684 0.052 Uiso 1 1 calc R
H10F H 1.0281 0.3275 0.6652 0.052 Uiso 1 1 calc R
C110 C 1.0114(3) 0.28667(18) 0.52848(18) 0.0223(10) Uani 1 1 d .
C111 C 1.1038(3) 0.29341(19) 0.52979(19) 0.0286(11) Uani 1 1 d .
H111 H 1.1508 0.2757 0.5597 0.034 Uiso 1 1 calc R
C112 C 1.1246(3) 0.3254(2) 0.4878(2) 0.0351(12) Uani 1 1 d .
H112 H 1.1869 0.3293 0.4883 0.042 Uiso 1 1 calc R
C113 C 1.0571(3) 0.35255(19) 0.44399(19) 0.0292(11) Uani 1 1 d .
H113 H 1.0718 0.3739 0.414 0.035 Uiso 1 1 calc R
C114 C 0.9677(3) 0.34722(18) 0.44577(18) 0.0233(10) Uani 1 1 d .
N115 N 0.9440(2) 0.31467(14) 0.48595(14) 0.0187(8) Uani 1 1 d .
N116 N 0.8956(2) 0.37528(14) 0.40304(14) 0.0195(8) Uani 1 1 d .
C117 C 0.9208(3) 0.3945(2) 0.35292(19) 0.0266(11) Uani 1 1 d .
C118 C 0.9562(3) 0.4546(2) 0.3510(2) 0.0353(12) Uani 1 1 d .
C119 C 0.9846(4) 0.4698(3) 0.3040(2) 0.0539(16) Uani 1 1 d .
H119 H 1.0094 0.5103 0.3015 0.065 Uiso 1 1 calc R
C120 C 0.9774(4) 0.4271(3) 0.2609(2) 0.0589(17) Uani 1 1 d .
H120 H 0.9974 0.4383 0.2292 0.071 Uiso 1 1 calc R
C121 C 0.9412(3) 0.3682(3) 0.2639(2) 0.0502(15) Uani 1 1 d .
H121 H 0.9359 0.3393 0.2339 0.06 Uiso 1 1 calc R
C122 C 0.9122(3) 0.3504(2) 0.3104(2) 0.0329(12) Uani 1 1 d .
C123 C 0.8698(3) 0.2869(2) 0.3137(2) 0.0487(15) Uani 1 1 d .
H12A H 0.9002 0.2673 0.3501 0.073 Uiso 1 1 calc R
H12B H 0.8772 0.2601 0.2831 0.073 Uiso 1 1 calc R
H12C H 0.8046 0.2922 0.3101 0.073 Uiso 1 1 calc R
C124 C 0.9659(3) 0.5021(2) 0.3980(2) 0.0472(15) Uani 1 1 d .
H12D H 1.0151 0.5317 0.3979 0.071 Uiso 1 1 calc R
H12E H 0.9806 0.4802 0.4343 0.071 Uiso 1 1 calc R
H12F H 0.9084 0.5252 0.3921 0.071 Uiso 1 1 calc R
C125 C 0.8094(3) 0.39037(17) 0.40633(18) 0.0199(10) Uani 1 1 d .
C126 C 0.7489(3) 0.42235(19) 0.35463(18) 0.0303(11) Uani 1 1 d .
H12G H 0.685 0.4194 0.3549 0.045 Uiso 1 1 calc R
H12H H 0.7561 0.4017 0.3208 0.045 Uiso 1 1 calc R
H12I H 0.7664 0.4667 0.3546 0.045 Uiso 1 1 calc R
N127 N 0.7814(2) 0.37784(13) 0.45012(14) 0.0186(8) Uani 1 1 d .
C128 C 0.6949(3) 0.40620(18) 0.44966(17) 0.0178(9) Uani 1 1 d .
C129 C 0.6908(3) 0.47039(18) 0.46212(18) 0.0266(11) Uani 1 1 d .
C130 C 0.6047(3) 0.4949(2) 0.4585(2) 0.0355(12) Uani 1 1 d .
H130 H 0.5998 0.5381 0.467 0.043 Uiso 1 1 calc R
C131 C 0.5266(3) 0.4590(2) 0.4433(2) 0.0360(12) Uani 1 1 d .
H131 H 0.4689 0.4775 0.4406 0.043 Uiso 1 1 calc R
C132 C 0.5329(3) 0.39574(19) 0.43186(17) 0.0253(10) Uani 1 1 d .
H132 H 0.4793 0.3706 0.4213 0.03 Uiso 1 1 calc R
C133 C 0.6175(3) 0.36890(18) 0.43582(17) 0.0190(9) Uani 1 1 d .
C134 C 0.7744(3) 0.51178(19) 0.4777(2) 0.0396(13) Uani 1 1 d .
H13A H 0.7742 0.5391 0.4457 0.059 Uiso 1 1 calc R
H13B H 0.8294 0.4855 0.4871 0.059 Uiso 1 1 calc R
H13C H 0.7739 0.5377 0.5103 0.059 Uiso 1 1 calc R
C135 C 0.6256(3) 0.30002(17) 0.42518(17) 0.0200(10) Uani 1 1 d .
H13D H 0.5638 0.2812 0.4117 0.024 Uiso 1 1 calc R
H13E H 0.6567 0.2942 0.3955 0.024 Uiso 1 1 calc R
O136 O 0.67622(18) 0.26897(11) 0.47542(11) 0.0193(6) Uani 1 1 d .
Si2 Si 0.74171(10) 0.38859(6) 0.63462(6) 0.0376(4) Uani 1 1 d .
C141 C 0.8211(3) 0.37818(18) 0.58949(19) 0.0299(11) Uani 1 1 d .
H14A H 0.8836 0.3791 0.6159 0.036 Uiso 1 1 calc R
H14B H 0.8149 0.417 0.5667 0.036 Uiso 1 1 calc R
C142 C 0.6226(3) 0.3669(3) 0.5937(2) 0.0673(18) Uani 1 1 d .
H14C H 0.5807 0.3766 0.616 0.101 Uiso 1 1 calc R
H14D H 0.6199 0.3218 0.5851 0.101 Uiso 1 1 calc R
H14E H 0.6048 0.391 0.5584 0.101 Uiso 1 1 calc R
C143 C 0.7759(4) 0.3341(2) 0.6970(2) 0.0564(16) Uani 1 1 d .
H14F H 0.8345 0.3479 0.7225 0.085 Uiso 1 1 calc R
H14G H 0.7821 0.2912 0.684 0.085 Uiso 1 1 calc R
H14H H 0.7291 0.3349 0.717 0.085 Uiso 1 1 calc R
C144 C 0.7347(5) 0.4692(3) 0.6632(3) 0.094(2) Uani 1 1 d .
H14I H 0.7107 0.4986 0.632 0.141 Uiso 1 1 calc R
H14J H 0.7958 0.4829 0.6853 0.141 Uiso 1 1 calc R
H14K H 0.6939 0.4686 0.6874 0.141 Uiso 1 1 calc R
C201 C 0.0274(4) 0.4080(2) 0.8130(2) 0.0465(14) Uani 1 1 d .
H201 H -0.0147 0.4402 0.796 0.056 Uiso 1 1 calc R
C202 C 0.0041(4) 0.3635(2) 0.8465(2) 0.0528(15) Uani 1 1 d .
H202 H -0.0545 0.3649 0.8527 0.063 Uiso 1 1 calc R
C203 C 0.0645(4) 0.3169(2) 0.8713(2) 0.0539(15) Uani 1 1 d .
H203 H 0.0486 0.287 0.8954 0.065 Uiso 1 1 calc R
C204 C 0.1479(4) 0.3139(2) 0.8611(2) 0.0496(15) Uani 1 1 d .
H204 H 0.1893 0.2809 0.8769 0.06 Uiso 1 1 calc R
C205 C 0.1713(4) 0.3583(3) 0.8281(2) 0.0501(15) Uani 1 1 d .
H205 H 0.2296 0.3563 0.8216 0.06 Uiso 1 1 calc R
C206 C 0.1124(4) 0.4055(2) 0.8042(2) 0.0462(14) Uani 1 1 d .
H206 H 0.13 0.4365 0.7816 0.055 Uiso 1 1 calc R
C211 C 0.3969(4) 0.3709(4) 0.6578(3) 0.083(2) Uani 1 1 d .
H211 H 0.4473 0.3802 0.6438 0.099 Uiso 1 1 calc R
C212 C 0.3615(5) 0.3111(3) 0.6533(2) 0.0675(18) Uani 1 1 d .
H212 H 0.3877 0.279 0.6361 0.081 Uiso 1 1 calc R
C213 C 0.2904(4) 0.2978(3) 0.6728(2) 0.0548(16) Uani 1 1 d .
H213 H 0.267 0.2561 0.67 0.066 Uiso 1 1 calc R
C214 C 0.2518(4) 0.3435(3) 0.6966(2) 0.0540(15) Uani 1 1 d .
H214 H 0.2005 0.3336 0.7095 0.065 Uiso 1 1 calc R
C215 C 0.2847(4) 0.4029(3) 0.7023(2) 0.0577(16) Uani 1 1 d .
H215 H 0.2571 0.4343 0.7194 0.069 Uiso 1 1 calc R
C216 C 0.3585(4) 0.4177(3) 0.6830(3) 0.073(2) Uani 1 1 d .
H216 H 0.3827 0.4592 0.6869 0.088 Uiso 1 1 calc R

loop_
_atom_site_aniso_label
_atom_site_aniso_U_11
_atom_site_aniso_U_22
_atom_site_aniso_U_33
_atom_site_aniso_U_23
_atom_site_aniso_U_13
_atom_site_aniso_U_12
Y1 0.0148(2) 0.0175(2) 0.0201(2) 0.00030(18) 0.00442(18) -0.00138(17)
N1 0.015(2) 0.0217(19) 0.022(2) 0.0012(15) 0.0035(17) -0.0021(15)
C2 0.010(2) 0.022(2) 0.024(3) 0.0031(19) 0.003(2) 0.0000(17)
C3 0.015(2) 0.025(2) 0.030(3) 0.002(2) 0.004(2) -0.0011(19)
C4 0.029(3) 0.039(3) 0.025(3) 0.002(2) 0.001(2) -0.005(2)
C5 0.024(3) 0.033(3) 0.038(3) 0.014(2) -0.001(2) -0.002(2)
C6 0.020(3) 0.022(2) 0.049(4) 0.003(2) 0.005(2) 0.001(2)
C7 0.015(2) 0.022(2) 0.031(3) 0.002(2) 0.004(2) -0.0055(18)
C8 0.031(3) 0.036(3) 0.026(3) -0.007(2) 0.004(2) -0.002(2)
C9 0.021(3) 0.028(3) 0.042(3) -0.004(2) 0.005(2) 0.006(2)
C10 0.021(2) 0.019(2) 0.021(3) -0.0019(18) 0.005(2) 0.0003(18)
C11 0.013(2) 0.030(2) 0.030(3) -0.002(2) 0.003(2) 0.0001(19)
C12 0.021(3) 0.040(3) 0.029(3) 0.003(2) 0.006(2) -0.001(2)
C13 0.026(3) 0.042(3) 0.026(3) 0.008(2) 0.009(2) -0.009(2)
C14 0.019(2) 0.024(2) 0.018(3) -0.0038(19) 0.002(2) -0.0022(18)
N15 0.017(2) 0.0187(18) 0.019(2) 0.0015(15) 0.0057(17) -0.0024(14)
N16 0.020(2) 0.0258(19) 0.017(2) 0.0004(15) 0.0044(17) -0.0019(16)
C17 0.018(3) 0.041(3) 0.019(3) 0.004(2) 0.005(2) 0.001(2)
C18 0.030(3) 0.052(3) 0.030(3) -0.009(2) 0.000(2) 0.010(2)
C19 0.045(4) 0.105(5) 0.029(4) -0.029(3) 0.001(3) 0.017(4)
C20 0.052(4) 0.135(6) 0.036(4) 0.014(4) 0.024(3) 0.027(4)
C21 0.043(4) 0.087(5) 0.046(4) 0.032(3) 0.020(3) 0.008(3)
C22 0.034(3) 0.056(3) 0.026(3) 0.014(3) 0.006(2) -0.001(3)
C23 0.048(4) 0.046(3) 0.067(4) -0.030(3) -0.002(3) 0.006(3)
C24 0.061(4) 0.042(3) 0.070(4) 0.004(3) 0.031(4) -0.018(3)
C25 0.023(3) 0.017(2) 0.025(3) -0.0011(19) 0.000(2) -0.0018(18)
C26 0.028(3) 0.041(3) 0.026(3) 0.008(2) 0.005(2) 0.001(2)
N27 0.019(2) 0.0188(18) 0.018(2) 0.0002(15) 0.0044(17) -0.0021(15)
C28 0.017(2) 0.022(2) 0.018(2) 0.0053(18) 0.0043(19) 0.0062(18)
C29 0.034(3) 0.020(2) 0.026(3) 0.005(2) 0.007(2) 0.001(2)
C30 0.050(4) 0.019(2) 0.052(4) 0.000(2) 0.026(3) 0.003(2)
C31 0.036(3) 0.031(3) 0.060(4) 0.008(3) 0.024(3) 0.014(2)
C32 0.023(3) 0.036(3) 0.044(3) 0.013(2) 0.010(2) 0.003(2)
C33 0.023(3) 0.025(2) 0.022(3) 0.0078(19) 0.006(2) 0.007(2)
C34 0.046(3) 0.024(3) 0.047(4) -0.005(2) 0.018(3) -0.006(2)
C35 0.020(2) 0.029(3) 0.025(3) 0.003(2) 0.005(2) -0.0017(19)
O36 0.0195(16) 0.0172(14) 0.0222(17) 0.0053(12) 0.0046(13) -0.0013(12)
Si1 0.0345(9) 0.0324(8) 0.0373(9) -0.0008(6) 0.0092(7) 0.0003(6)
C41 0.023(3) 0.022(2) 0.025(3) 0.0065(19) 0.000(2) -0.0029(19)
C42 0.069(5) 0.047(3) 0.105(6) -0.010(3) 0.037(4) 0.014(3)
C43 0.053(4) 0.055(3) 0.032(3) 0.003(3) 0.019(3) -0.014(3)
C44 0.028(3) 0.062(3) 0.038(3) -0.010(3) 0.011(3) -0.001(2)
Y2 0.0141(2) 0.0183(2) 0.0212(2) 0.00116(18) 0.00380(18) -0.00137(17)
N101 0.016(2) 0.0256(19) 0.022(2) 0.0054(16) 0.0047(17) 0.0037(15)
C102 0.013(2) 0.025(2) 0.028(3) 0.001(2) 0.003(2) -0.0034(18)
C103 0.014(2) 0.030(2) 0.027(3) 0.002(2) 0.006(2) -0.0019(19)
C104 0.024(3) 0.030(3) 0.031(3) 0.004(2) 0.008(2) 0.005(2)
C105 0.022(3) 0.040(3) 0.035(3) 0.013(2) 0.002(2) 0.008(2)
C106 0.022(3) 0.042(3) 0.024(3) 0.005(2) -0.001(2) 0.001(2)
C107 0.016(2) 0.027(2) 0.027(3) 0.001(2) 0.002(2) -0.0037(19)
C108 0.022(3) 0.035(3) 0.038(3) 0.002(2) 0.006(2) 0.005(2)
C109 0.032(3) 0.037(3) 0.029(3) -0.004(2) -0.001(2) 0.001(2)
C110 0.018(2) 0.021(2) 0.025(3) 0.0017(19) 0.002(2) -0.0009(19)
C111 0.013(2) 0.038(3) 0.033(3) 0.008(2) 0.003(2) -0.003(2)
C112 0.011(2) 0.043(3) 0.049(3) 0.013(2) 0.005(2) -0.002(2)
C113 0.020(3) 0.033(3) 0.035(3) 0.015(2) 0.009(2) -0.002(2)
C114 0.021(3) 0.022(2) 0.024(3) -0.0024(19) 0.002(2) -0.0012(19)
N115 0.0142(19) 0.0163(17) 0.025(2) 0.0020(16) 0.0039(16) -0.0020(15)
N116 0.014(2) 0.0227(19) 0.022(2) 0.0031(15) 0.0063(17) -0.0038(15)
C117 0.016(2) 0.037(3) 0.025(3) 0.009(2) 0.004(2) 0.000(2)
C118 0.027(3) 0.045(3) 0.037(3) 0.020(2) 0.014(3) 0.003(2)
C119 0.042(4) 0.067(4) 0.055(4) 0.037(3) 0.017(3) 0.000(3)
C120 0.041(4) 0.106(5) 0.036(4) 0.025(4) 0.021(3) 0.006(3)
C121 0.035(3) 0.088(4) 0.027(3) -0.001(3) 0.007(3) 0.018(3)
C122 0.025(3) 0.048(3) 0.024(3) 0.001(2) 0.004(2) 0.009(2)
C123 0.047(4) 0.045(3) 0.053(4) -0.015(3) 0.013(3) 0.005(3)
C124 0.045(4) 0.034(3) 0.063(4) 0.007(3) 0.016(3) -0.014(2)
C125 0.022(3) 0.015(2) 0.022(3) 0.0012(18) 0.004(2) -0.0040(18)
C126 0.029(3) 0.032(3) 0.031(3) 0.006(2) 0.010(2) 0.003(2)
N127 0.018(2) 0.0144(17) 0.022(2) 0.0001(15) 0.0033(17) -0.0051(14)
C128 0.015(2) 0.022(2) 0.016(2) 0.0030(18) 0.0038(19) 0.0061(18)
C129 0.030(3) 0.018(2) 0.032(3) -0.0044(19) 0.010(2) -0.001(2)
C130 0.035(3) 0.023(2) 0.051(4) -0.008(2) 0.017(3) 0.008(2)
C131 0.031(3) 0.036(3) 0.047(4) -0.001(2) 0.022(3) 0.005(2)
C132 0.018(2) 0.034(3) 0.025(3) 0.005(2) 0.007(2) -0.001(2)
C133 0.014(2) 0.024(2) 0.018(2) 0.0020(18) 0.0028(19) 0.0007(18)
C134 0.040(3) 0.020(2) 0.058(4) -0.005(2) 0.012(3) -0.007(2)
C135 0.013(2) 0.025(2) 0.020(3) 0.0010(18) -0.0006(19) -0.0023(18)
O136 0.0142(15) 0.0195(14) 0.0221(17) 0.0037(13) 0.0020(13) 0.0002(12)
Si2 0.0322(9) 0.0420(8) 0.0360(9) -0.0028(7) 0.0057(7) 0.0042(6)
C141 0.017(3) 0.032(3) 0.038(3) 0.014(2) 0.003(2) -0.002(2)
C142 0.026(3) 0.124(5) 0.053(4) -0.003(4) 0.013(3) -0.001(3)
C143 0.056(4) 0.077(4) 0.040(4) 0.005(3) 0.020(3) 0.010(3)
C144 0.090(6) 0.069(4) 0.133(7) -0.032(4) 0.050(5) 0.011(4)
C201 0.043(4) 0.048(3) 0.052(4) 0.004(3) 0.019(3) 0.012(3)
C202 0.040(4) 0.060(4) 0.062(4) 0.012(3) 0.019(3) 0.001(3)
C203 0.059(4) 0.048(3) 0.053(4) 0.012(3) 0.013(3) -0.005(3)
C204 0.049(4) 0.046(3) 0.044(4) -0.003(3) -0.002(3) 0.012(3)
C205 0.038(4) 0.062(4) 0.049(4) -0.008(3) 0.010(3) 0.004(3)
C206 0.046(4) 0.050(3) 0.043(4) 0.000(3) 0.013(3) 0.001(3)
C211 0.046(4) 0.116(6) 0.097(6) 0.031(5) 0.038(4) 0.008(4)
C212 0.076(5) 0.077(5) 0.048(4) -0.001(3) 0.016(4) 0.020(4)
C213 0.060(4) 0.053(4) 0.045(4) -0.002(3) 0.005(3) -0.011(3)
C214 0.045(4) 0.065(4) 0.052(4) 0.005(3) 0.014(3) -0.013(3)
C215 0.055(4) 0.058(4) 0.059(4) 0.000(3) 0.014(3) 0.008(3)
C216 0.051(5) 0.056(4) 0.103(6) 0.023(4) 0.007(4) -0.009(3)

loop_
_atom_type_symbol
_atom_type_description
_atom_type_scat_dispersion_real
_atom_type_scat_dispersion_imag
_atom_type_scat_source
C C 0.0033 0.0016 'International Tables Vol C Tables 4.2.6.8 and 6.1.1.4'
H H 0 0 'International Tables Vol C Tables 4.2.6.8 and 6.1.1.4'
N N 0.0061 0.0033 'International Tables Vol C Tables 4.2.6.8 and 6.1.1.4'
O O 0.0106 0.006 'International Tables Vol C Tables 4.2.6.8 and 6.1.1.4'
Si Si 0.0817 0.0704 'International Tables Vol C Tables 4.2.6.8 and 6.1.1.4'
Y Y -2.7962 3.5667 'International Tables Vol C Tables 4.2.6.8 and 6.1.1.4'

loop_
_geom_angle_atom_site_label_1
_geom_angle_atom_site_label_2
_geom_angle_atom_site_label_3
_geom_angle
O136 Y1 O36 69.39(9)
O136 Y1 C41 97.86(12)
O36 Y1 C41 107.59(12)
O136 Y1 N15 134.03(10)
O36 Y1 N15 121.05(10)
C41 Y1 N15 116.96(12)
O136 Y1 N1 91.20(10)
O36 Y1 N1 146.93(9)
C41 Y1 N1 101.24(13)
N15 Y1 N1 54.92(11)
O136 Y1 N27 146.42(10)
O36 Y1 N27 77.09(10)
C41 Y1 N27 90.29(12)
N15 Y1 N27 66.57(11)
N1 Y1 N27 119.17(11)
O136 Y1 C10 115.03(10)
O36 Y1 C10 141.98(10)
C41 Y1 C10 108.95(13)
N15 Y1 C10 27.88(10)
N1 Y1 C10 27.25(10)
N27 Y1 C10 92.51(11)
O136 Y1 Y2 34.42(7)
O36 Y1 Y2 35.00(6)
C41 Y1 Y2 104.32(10)
N15 Y1 Y2 138.58(7)
N1 Y1 Y2 121.84(7)
N27 Y1 Y2 112.01(8)
C10 Y1 Y2 138.26(7)
C10 N1 C2 116.2(3)
C10 N1 Y1 95.6(2)
C2 N1 Y1 148.0(3)
C3 C2 C7 119.3(4)
C3 C2 N1 120.2(3)
C7 C2 N1 120.4(4)
C4 C3 C2 119.8(4)
C4 C3 C8 120.2(4)
C2 C3 C8 120.0(4)
C3 C4 C5 121.1(4)
C3 C4 H4 119.5
C5 C4 H4 119.5
C6 C5 C4 119.0(4)
C6 C5 H5 120.5
C4 C5 H5 120.5
C5 C6 C7 121.6(4)
C5 C6 H6 119.2
C7 C6 H6 119.2
C6 C7 C2 119.1(4)
C6 C7 C9 119.5(4)
C2 C7 C9 121.2(4)
C3 C8 H8A 109.5
C3 C8 H8B 109.5
H8A C8 H8B 109.5
C3 C8 H8C 109.5
H8A C8 H8C 109.5
H8B C8 H8C 109.5
C7 C9 H9A 109.5
C7 C9 H9B 109.5
H9A C9 H9B 109.5
C7 C9 H9C 109.5
H9A C9 H9C 109.5
H9B C9 H9C 109.5
N1 C10 N15 111.6(4)
N1 C10 C11 128.7(4)
N15 C10 C11 119.7(4)
N1 C10 Y1 57.2(2)
N15 C10 Y1 55.0(2)
C11 C10 Y1 169.7(3)
C12 C11 C10 118.8(4)
C12 C11 H11 120.6
C10 C11 H11 120.6
C11 C12 C13 121.3(4)
C11 C12 H12 119.3
C13 C12 H12 119.3
C12 C13 C14 118.1(4)
C12 C13 H13 121
C14 C13 H13 121
N15 C14 C13 122.4(4)
N15 C14 N16 117.1(4)
C13 C14 N16 120.5(4)
C14 N15 C10 119.7(3)
C14 N15 Y1 141.9(3)
C10 N15 Y1 97.1(2)
C25 N16 C14 125.2(4)
C25 N16 C17 120.2(4)
C14 N16 C17 114.3(3)
C22 C17 C18 122.8(4)
C22 C17 N16 120.4(4)
C18 C17 N16 116.5(4)
C17 C18 C19 116.6(5)
C17 C18 C23 121.1(4)
C19 C18 C23 122.3(5)
C20 C19 C18 121.0(5)
C20 C19 H19 119.5
C18 C19 H19 119.5
C19 C20 C21 120.9(6)
C19 C20 H20 119.6
C21 C20 H20 119.6
C20 C21 C22 120.5(6)
C20 C21 H21 119.7
C22 C21 H21 119.7
C17 C22 C21 118.2(5)
C17 C22 C24 121.3(4)
C21 C22 C24 120.5(5)
C18 C23 H23A 109.5
C18 C23 H23B 109.5
H23A C23 H23B 109.5
C18 C23 H23C 109.5
H23A C23 H23C 109.5
H23B C23 H23C 109.5
C22 C24 H24A 109.5
C22 C24 H24B 109.5
H24A C24 H24B 109.5
C22 C24 H24C 109.5
H24A C24 H24C 109.5
H24B C24 H24C 109.5
N27 C25 N16 121.5(4)
N27 C25 C26 122.6(4)
N16 C25 C26 115.9(4)
C25 C26 H26A 109.5
C25 C26 H26B 109.5
H26A C26 H26B 109.5
C25 C26 H26C 109.5
H26A C26 H26C 109.5
H26B C26 H26C 109.5
C25 N27 C28 116.2(3)
C25 N27 Y1 133.9(3)
C28 N27 Y1 106.0(2)
C29 C28 C33 122.5(4)
C29 C28 N27 119.4(4)
C33 C28 N27 118.1(3)
C30 C29 C28 117.7(4)
C30 C29 C34 121.0(4)
C28 C29 C34 121.2(4)
C31 C30 C29 120.4(4)
C31 C30 H30 119.8
C29 C30 H30 119.8
C32 C31 C30 120.7(4)
C32 C31 H31 119.6
C30 C31 H31 119.6
C31 C32 C33 120.7(4)
C31 C32 H32 119.6
C33 C32 H32 119.6
C32 C33 C28 117.8(4)
C32 C33 C35 122.0(4)
C28 C33 C35 120.2(4)
C29 C34 H34A 109.5
C29 C34 H34B 109.5
H34A C34 H34B 109.5
C29 C34 H34C 109.5
H34A C34 H34C 109.5
H34B C34 H34C 109.5
O36 C35 C33 111.6(3)
O36 C35 H35A 109.3
C33 C35 H35A 109.3
O36 C35 H35B 109.3
C33 C35 H35B 109.3
H35A C35 H35B 108
C35 O36 Y1 124.5(2)
C35 O36 Y2 124.1(2)
Y1 O36 Y2 110.29(11)
C41 Si1 C42 114.3(2)
C41 Si1 C43 111.9(2)
C42 Si1 C43 108.0(3)
C41 Si1 C44 111.6(2)
C42 Si1 C44 106.4(2)
C43 Si1 C44 103.9(2)
Si1 C41 Y1 124.18(19)
Si1 C41 H41A 106.3
Y1 C41 H41A 106.3
Si1 C41 H41B 106.3
Y1 C41 H41B 106.3
H41A C41 H41B 106.4
Si1 C42 H42A 109.5
Si1 C42 H42B 109.5
H42A C42 H42B 109.5
Si1 C42 H42C 109.5
H42A C42 H42C 109.5
H42B C42 H42C 109.5
Si1 C43 H43A 109.5
Si1 C43 H43B 109.5
H43A C43 H43B 109.5
Si1 C43 H43C 109.5
H43A C43 H43C 109.5
H43B C43 H43C 109.5
Si1 C44 H44A 109.5
Si1 C44 H44B 109.5
H44A C44 H44B 109.5
Si1 C44 H44C 109.5
H44A C44 H44C 109.5
H44B C44 H44C 109.5
O136 Y2 O36 68.65(9)
O136 Y2 C141 111.45(12)
O36 Y2 C141 103.73(12)
O136 Y2 N115 123.99(10)
O36 Y2 N115 137.34(10)
C141 Y2 N115 106.68(12)
O136 Y2 N101 144.65(10)
O36 Y2 N101 90.02(10)
C141 Y2 N101 100.58(13)
N115 Y2 N101 55.64(11)
O136 Y2 N127 76.49(9)
O36 Y2 N127 144.97(10)
C141 Y2 N127 85.55(12)
N115 Y2 N127 67.16(11)
N101 Y2 N127 121.88(11)
O136 Y2 C110 143.56(11)
O36 Y2 C110 115.68(10)
C141 Y2 C110 102.70(13)
N115 Y2 C110 28.21(11)
N101 Y2 C110 27.67(10)
N127 Y2 C110 94.33(11)
O136 Y2 Y1 33.97(6)
O36 Y2 Y1 34.71(7)
C141 Y2 Y1 112.56(10)
N115 Y2 Y1 140.43(8)
N101 Y2 Y1 119.29(7)
N127 Y2 Y1 110.45(7)
C110 Y2 Y1 137.75(8)
C110 N101 C102 116.7(3)
C110 N101 Y2 94.8(2)
C102 N101 Y2 148.5(3)
C107 C102 C103 119.1(4)
C107 C102 N101 119.8(4)
C103 C102 N101 121.1(4)
C104 C103 C102 119.4(4)
C104 C103 C108 118.9(4)
C102 C103 C108 121.5(4)
C105 C104 C103 121.0(4)
C105 C104 H104 119.5
C103 C104 H104 119.5
C104 C105 C106 119.9(4)
C104 C105 H105 120
C106 C105 H105 120
C105 C106 C107 120.1(4)
C105 C106 H106 119.9
C107 C106 H106 119.9
C106 C107 C102 120.4(4)
C106 C107 C109 119.2(4)
C102 C107 C109 120.5(4)
C103 C108 H10A 109.5
C103 C108 H10B 109.5
H10A C108 H10B 109.5
C103 C108 H10C 109.5
H10A C108 H10C 109.5
H10B C108 H10C 109.5
C107 C109 H10D 109.5
C107 C109 H10E 109.5
H10D C109 H10E 109.5
C107 C109 H10F 109.5
H10D C109 H10F 109.5
H10E C109 H10F 109.5
N101 C110 N115 112.6(4)
N101 C110 C111 127.6(4)
N115 C110 C111 119.8(4)
N101 C110 Y2 57.6(2)
N115 C110 Y2 55.7(2)
C111 C110 Y2 170.8(3)
C112 C111 C110 119.2(4)
C112 C111 H111 120.4
C110 C111 H111 120.4
C111 C112 C113 121.5(4)
C111 C112 H112 119.2
C113 C112 H112 119.2
C114 C113 C112 117.3(4)
C114 C113 H113 121.3
C112 C113 H113 121.3
N115 C114 C113 122.9(4)
N115 C114 N116 116.9(4)
C113 C114 N116 120.2(4)
C114 N115 C110 119.2(3)
C114 N115 Y2 143.8(3)
C110 N115 Y2 96.1(2)
C125 N116 C114 127.0(4)
C125 N116 C117 118.3(3)
C114 N116 C117 114.5(3)
C122 C117 C118 123.1(4)
C122 C117 N116 117.8(4)
C118 C117 N116 119.0(4)
C119 C118 C117 117.3(5)
C119 C118 C124 120.1(5)
C117 C118 C124 122.6(4)
C120 C119 C118 121.3(5)
C120 C119 H119 119.3
C118 C119 H119 119.3
C121 C120 C119 120.0(5)
C121 C120 H120 120
C119 C120 H120 120
C120 C121 C122 121.0(5)
C120 C121 H121 119.5
C122 C121 H121 119.5
C117 C122 C121 117.3(5)
C117 C122 C123 120.8(4)
C121 C122 C123 121.8(5)
C122 C123 H12A 109.5
C122 C123 H12B 109.5
H12A C123 H12B 109.5
C122 C123 H12C 109.5
H12A C123 H12C 109.5
H12B C123 H12C 109.5
C118 C124 H12D 109.5
C118 C124 H12E 109.5
H12D C124 H12E 109.5
C118 C124 H12F 109.5
H12D C124 H12F 109.5
H12E C124 H12F 109.5
N127 C125 N116 123.2(4)
N127 C125 C126 122.1(4)
N116 C125 C126 114.7(4)
C125 C126 H12G 109.5
C125 C126 H12H 109.5
H12G C126 H12H 109.5
C125 C126 H12I 109.5
H12G C126 H12I 109.5
H12H C126 H12I 109.5
C125 N127 C128 115.1(3)
C125 N127 Y2 134.5(3)
C128 N127 Y2 108.5(2)
C133 C128 C129 121.6(4)
C133 C128 N127 118.4(3)
C129 C128 N127 120.0(4)
C130 C129 C128 116.7(4)
C130 C129 C134 120.8(4)
C128 C129 C134 122.5(4)
C131 C130 C129 122.5(4)
C131 C130 H130 118.7
C129 C130 H130 118.7
C130 C131 C132 119.4(4)
C130 C131 H131 120.3
C132 C131 H131 120.3
C131 C132 C133 120.2(4)
C131 C132 H132 119.9
C133 C132 H132 119.9
C128 C133 C132 119.5(4)
C128 C133 C135 119.8(4)
C132 C133 C135 120.7(4)
C129 C134 H13A 109.5
C129 C134 H13B 109.5
H13A C134 H13B 109.5
C129 C134 H13C 109.5
H13A C134 H13C 109.5
H13B C134 H13C 109.5
O136 C135 C133 110.5(3)
O136 C135 H13D 109.5
C133 C135 H13D 109.5
O136 C135 H13E 109.5
C133 C135 H13E 109.5
H13D C135 H13E 108.1
C135 O136 Y1 123.4(2)
C135 O136 Y2 124.9(2)
Y1 O136 Y2 111.62(11)
C142 Si2 C144 106.2(3)
C142 Si2 C143 107.0(3)
C144 Si2 C143 106.6(3)
C142 Si2 C141 109.9(2)
C144 Si2 C141 116.7(3)
C143 Si2 C141 109.9(2)
Si2 C141 Y2 126.9(2)
Si2 C141 H14A 105.6
Y2 C141 H14A 105.6
Si2 C141 H14B 105.6
Y2 C141 H14B 105.6
H14A C141 H14B 106.1
Si2 C142 H14C 109.5
Si2 C142 H14D 109.5
H14C C142 H14D 109.5
Si2 C142 H14E 109.5
H14C C142 H14E 109.5
H14D C142 H14E 109.5
Si2 C143 H14F 109.5
Si2 C143 H14G 109.5
H14F C143 H14G 109.5
Si2 C143 H14H 109.5
H14F C143 H14H 109.5
H14G C143 H14H 109.5
Si2 C144 H14I 109.5
Si2 C144 H14J 109.5
H14I C144 H14J 109.5
Si2 C144 H14K 109.5
H14I C144 H14K 109.5
H14J C144 H14K 109.5
C202 C201 C206 119.2(5)
C202 C201 H201 120.4
C206 C201 H201 120.4
C201 C202 C203 120.8(5)
C201 C202 H202 119.6
C203 C202 H202 119.6
C204 C203 C202 119.5(5)
C204 C203 H203 120.2
C202 C203 H203 120.2
C205 C204 C203 119.7(5)
C205 C204 H204 120.2
C203 C204 H204 120.2
C204 C205 C206 121.2(5)
C204 C205 H205 119.4
C206 C205 H205 119.4
C205 C206 C201 119.5(5)
C205 C206 H206 120.2
C201 C206 H206 120.2
C212 C211 C216 119.5(6)
C212 C211 H211 120.3
C216 C211 H211 120.3
C213 C212 C211 120.5(6)
C213 C212 H212 119.7
C211 C212 H212 119.7
C212 C213 C214 120.2(6)
C212 C213 H213 119.9
C214 C213 H213 119.9
C215 C214 C213 121.4(6)
C215 C214 H214 119.3
C213 C214 H214 119.3
C214 C215 C216 119.6(6)
C214 C215 H215 120.2
C216 C215 H215 120.2
C215 C216 C211 118.9(6)
C215 C216 H216 120.6
C211 C216 H216 120.6

loop_
_geom_bond_atom_site_label_1
_geom_bond_atom_site_label_2
_geom_bond_distance
Y1 O136 2.247(2)
Y1 O36 2.270(3)
Y1 C41 2.362(4)
Y1 N15 2.414(3)
Y1 N1 2.469(3)
Y1 N27 2.509(3)
Y1 C10 2.924(4)
Y1 Y2 3.7393(5)
N1 C10 1.345(5)
N1 C2 1.424(5)
C2 C3 1.405(6)
C2 C7 1.408(5)
C3 C4 1.382(6)
C3 C8 1.514(5)
C4 C5 1.394(6)
C4 H4 0.95
C5 C6 1.375(6)
C5 H5 0.95
C6 C7 1.394(6)
C6 H6 0.95
C7 C9 1.506(6)
C8 H8A 0.98
C8 H8B 0.98
C8 H8C 0.98
C9 H9A 0.98
C9 H9B 0.98
C9 H9C 0.98
C10 N15 1.378(5)
C10 C11 1.411(5)
C11 C12 1.370(6)
C11 H11 0.95
C12 C13 1.378(6)
C12 H12 0.95
C13 C14 1.385(5)
C13 H13 0.95
C14 N15 1.343(5)
C14 N16 1.424(5)
N16 C25 1.380(5)
N16 C17 1.450(5)
C17 C22 1.385(6)
C17 C18 1.398(6)
C18 C19 1.409(7)
C18 C23 1.501(7)
C19 C20 1.370(8)
C19 H19 0.95
C20 C21 1.371(8)
C20 H20 0.95
C21 C22 1.390(7)
C21 H21 0.95
C22 C24 1.506(6)
C23 H23A 0.98
C23 H23B 0.98
C23 H23C 0.98
C24 H24A 0.98
C24 H24B 0.98
C24 H24C 0.98
C25 N27 1.306(5)
C25 C26 1.511(5)
C26 H26A 0.98
C26 H26B 0.98
C26 H26C 0.98
N27 C28 1.434(5)
C28 C29 1.397(5)
C28 C33 1.398(5)
C29 C30 1.397(6)
C29 C34 1.500(6)
C30 C31 1.385(6)
C30 H30 0.95
C31 C32 1.382(6)
C31 H31 0.95
C32 C33 1.389(6)
C32 H32 0.95
C33 C35 1.506(5)
C34 H34A 0.98
C34 H34B 0.98
C34 H34C 0.98
C35 O36 1.432(4)
C35 H35A 0.99
C35 H35B 0.99
O36 Y2 2.287(2)
Si1 C41 1.869(4)
Si1 C42 1.879(5)
Si1 C43 1.881(5)
Si1 C44 1.885(5)
C41 H41A 0.99
C41 H41B 0.99
C42 H42A 0.98
C42 H42B 0.98
C42 H42C 0.98
C43 H43A 0.98
C43 H43B 0.98
C43 H43C 0.98
C44 H44A 0.98
C44 H44B 0.98
C44 H44C 0.98
Y2 O136 2.273(3)
Y2 C141 2.363(4)
Y2 N115 2.411(3)
Y2 N101 2.457(3)
Y2 N127 2.534(3)
Y2 C110 2.901(4)
N101 C110 1.352(5)
N101 C102 1.418(5)
C102 C107 1.398(6)
C102 C103 1.412(5)
C103 C104 1.396(6)
C103 C108 1.503(6)
C104 C105 1.377(6)
C104 H104 0.95
C105 C106 1.391(6)
C105 H105 0.95
C106 C107 1.395(6)
C106 H106 0.95
C107 C109 1.516(5)
C108 H10A 0.98
C108 H10B 0.98
C108 H10C 0.98
C109 H10D 0.98
C109 H10E 0.98
C109 H10F 0.98
C110 N115 1.379(5)
C110 C111 1.408(5)
C111 C112 1.353(6)
C111 H111 0.95
C112 C113 1.391(6)
C112 H112 0.95
C113 C114 1.382(5)
C113 H113 0.95
C114 N115 1.343(5)
C114 N116 1.421(5)
N116 C125 1.379(5)
N116 C117 1.459(5)
C117 C122 1.386(6)
C117 C118 1.393(6)
C118 C119 1.390(6)
C118 C124 1.516(6)
C119 C120 1.380(7)
C119 H119 0.95
C120 C121 1.379(7)
C120 H120 0.95
C121 C122 1.400(6)
C121 H121 0.95
C122 C123 1.509(6)
C123 H12A 0.98
C123 H12B 0.98
C123 H12C 0.98
C124 H12D 0.98
C124 H12E 0.98
C124 H12F 0.98
C125 N127 1.302(5)
C125 C126 1.509(5)
C126 H12G 0.98
C126 H12H 0.98
C126 H12I 0.98
N127 C128 1.449(5)
C128 C133 1.382(5)
C128 C129 1.404(5)
C129 C130 1.393(6)
C129 C134 1.506(6)
C130 C131 1.373(6)
C130 H130 0.95
C131 C132 1.384(5)
C131 H131 0.95
C132 C133 1.389(5)
C132 H132 0.95
C133 C135 1.499(5)
C134 H13A 0.98
C134 H13B 0.98
C134 H13C 0.98
C135 O136 1.425(4)
C135 H13D 0.99
C135 H13E 0.99
Si2 C142 1.868(5)
Si2 C144 1.870(5)
Si2 C143 1.881(5)
Si2 C141 1.881(4)
C141 H14A 0.99
C141 H14B 0.99
C142 H14C 0.98
C142 H14D 0.98
C142 H14E 0.98
C143 H14F 0.98
C143 H14G 0.98
C143 H14H 0.98
C144 H14I 0.98
C144 H14J 0.98
C144 H14K 0.98
C201 C202 1.370(7)
C201 C206 1.378(7)
C201 H201 0.95
C202 C203 1.372(7)
C202 H202 0.95
C203 C204 1.368(7)
C203 H203 0.95
C204 C205 1.360(7)
C204 H204 0.95
C205 C206 1.364(7)
C205 H205 0.95
C206 H206 0.95
C211 C212 1.372(8)
C211 C216 1.392(8)
C211 H211 0.95
C212 C213 1.339(8)
C212 H212 0.95
C213 C214 1.355(7)
C213 H213 0.95
C214 C215 1.352(7)
C214 H214 0.95
C215 C216 1.380(8)
C215 H215 0.95
C216 H216 0.95

loop_
_geom_torsion_atom_site_label_1
_geom_torsion_atom_site_label_2
_geom_torsion_atom_site_label_3
_geom_torsion_atom_site_label_4
_geom_torsion
O136 Y1 N1 C10 -152.1(2)
O36 Y1 N1 C10 -99.9(3)
C41 Y1 N1 C10 109.7(2)
N15 Y1 N1 C10 -5.5(2)
N27 Y1 N1 C10 13.0(3)
Y2 Y1 N1 C10 -135.4(2)
O136 Y1 N1 C2 21.7(5)
O36 Y1 N1 C2 73.9(5)
C41 Y1 N1 C2 -76.6(5)
N15 Y1 N1 C2 168.2(5)
N27 Y1 N1 C2 -173.3(4)
C10 Y1 N1 C2 173.7(6)
Y2 Y1 N1 C2 38.3(5)
C10 N1 C2 C3 -122.7(4)
Y1 N1 C2 C3 64.3(6)
C10 N1 C2 C7 60.2(5)
Y1 N1 C2 C7 -112.9(5)
C7 C2 C3 C4 0.9(6)
N1 C2 C3 C4 -176.3(4)
C7 C2 C3 C8 -178.6(4)
N1 C2 C3 C8 4.2(6)
C2 C3 C4 C5 -1.2(6)
C8 C3 C4 C5 178.3(4)
C3 C4 C5 C6 0.1(7)
C4 C5 C6 C7 1.4(6)
C5 C6 C7 C2 -1.6(6)
C5 C6 C7 C9 173.7(4)
C3 C2 C7 C6 0.5(6)
N1 C2 C7 C6 177.7(4)
C3 C2 C7 C9 -174.7(4)
N1 C2 C7 C9 2.5(6)
C2 N1 C10 N15 -167.8(3)
Y1 N1 C10 N15 8.4(3)
C2 N1 C10 C11 14.2(6)
Y1 N1 C10 C11 -169.5(4)
C2 N1 C10 Y1 -176.3(4)
O136 Y1 C10 N1 31.1(3)
O36 Y1 C10 N1 119.2(2)
C41 Y1 C10 N1 -77.5(2)
N15 Y1 C10 N1 170.4(4)
N27 Y1 C10 N1 -168.7(2)
Y2 Y1 C10 N1 63.5(3)
O136 Y1 C10 N15 -139.3(2)
O36 Y1 C10 N15 -51.2(3)
C41 Y1 C10 N15 112.1(2)
N1 Y1 C10 N15 -170.4(4)
N27 Y1 C10 N15 20.9(2)
Y2 Y1 C10 N15 -106.9(2)
O136 Y1 C10 C11 158.6(17)
O36 Y1 C10 C11 -113.3(17)
C41 Y1 C10 C11 49.9(18)
N15 Y1 C10 C11 -62.1(17)
N1 Y1 C10 C11 127.5(18)
N27 Y1 C10 C11 -41.2(18)
Y2 Y1 C10 C11 -169.0(17)
N1 C10 C11 C12 -179.9(4)
N15 C10 C11 C12 2.3(6)
Y1 C10 C11 C12 58.8(19)
C10 C11 C12 C13 -1.8(6)
C11 C12 C13 C14 -0.8(7)
C12 C13 C14 N15 3.1(6)
C12 C13 C14 N16 -179.6(4)
C13 C14 N15 C10 -2.6(6)
N16 C14 N15 C10 180.0(3)
C13 C14 N15 Y1 -165.8(3)
N16 C14 N15 Y1 16.8(6)
N1 C10 N15 C14 -178.3(3)
C11 C10 N15 C14 -0.2(5)
Y1 C10 N15 C14 -169.7(4)
N1 C10 N15 Y1 -8.7(3)
C11 C10 N15 Y1 169.5(3)
O136 Y1 N15 C14 -139.3(4)
O36 Y1 N15 C14 -48.7(4)
C41 Y1 N15 C14 85.9(4)
N1 Y1 N15 C14 170.7(5)
N27 Y1 N15 C14 8.2(4)
C10 Y1 N15 C14 165.4(6)
Y2 Y1 N15 C14 -89.0(4)
O136 Y1 N15 C10 55.3(3)
O36 Y1 N15 C10 145.9(2)
C41 Y1 N15 C10 -79.5(2)
N1 Y1 N15 C10 5.4(2)
N27 Y1 N15 C10 -157.1(2)
Y2 Y1 N15 C10 105.6(2)
N15 C14 N16 C25 -31.5(5)
C13 C14 N16 C25 151.0(4)
N15 C14 N16 C17 154.8(3)
C13 C14 N16 C17 -22.7(5)
C25 N16 C17 C22 -83.6(5)
C14 N16 C17 C22 90.5(5)
C25 N16 C17 C18 102.9(5)
C14 N16 C17 C18 -83.0(5)
C22 C17 C18 C19 -2.4(7)
N16 C17 C18 C19 171.0(4)
C22 C17 C18 C23 178.7(4)
N16 C17 C18 C23 -7.9(6)
C17 C18 C19 C20 0.2(8)
C23 C18 C19 C20 179.1(5)
C18 C19 C20 C21 2.0(9)
C19 C20 C21 C22 -2.2(9)
C18 C17 C22 C21 2.2(7)
N16 C17 C22 C21 -170.9(4)
C18 C17 C22 C24 179.4(5)
N16 C17 C22 C24 6.3(7)
C20 C21 C22 C17 0.1(8)
C20 C21 C22 C24 -177.0(5)
C14 N16 C25 N27 7.7(6)
C17 N16 C25 N27 -178.9(3)
C14 N16 C25 C26 -172.7(3)
C17 N16 C25 C26 0.7(5)
N16 C25 N27 C28 -170.5(3)
C26 C25 N27 C28 9.9(6)
N16 C25 N27 Y1 35.0(6)
C26 C25 N27 Y1 -144.5(3)
O136 Y1 N27 C25 100.6(4)
O36 Y1 N27 C25 97.3(4)
C41 Y1 N27 C25 -154.7(4)
N15 Y1 N27 C25 -35.2(4)
N1 Y1 N27 C25 -51.6(4)
C10 Y1 N27 C25 -45.7(4)
Y2 Y1 N27 C25 99.7(4)
O136 Y1 N27 C28 -55.6(3)
O36 Y1 N27 C28 -58.9(2)
C41 Y1 N27 C28 49.1(3)
N15 Y1 N27 C28 168.6(3)
N1 Y1 N27 C28 152.2(2)
C10 Y1 N27 C28 158.1(2)
Y2 Y1 N27 C28 -56.5(2)
C25 N27 C28 C29 85.4(5)
Y1 N27 C28 C29 -113.5(3)
C25 N27 C28 C33 -96.9(4)
Y1 N27 C28 C33 64.2(4)
C33 C28 C29 C30 -0.2(6)
N27 C28 C29 C30 177.4(4)
C33 C28 C29 C34 -179.3(4)
N27 C28 C29 C34 -1.7(6)
C28 C29 C30 C31 1.3(7)
C34 C29 C30 C31 -179.6(4)
C29 C30 C31 C32 -1.1(8)
C30 C31 C32 C33 -0.3(7)
C31 C32 C33 C28 1.4(7)
C31 C32 C33 C35 -178.0(4)
C29 C28 C33 C32 -1.1(6)
N27 C28 C33 C32 -178.7(4)
C29 C28 C33 C35 178.2(4)
N27 C28 C33 C35 0.6(6)
C32 C33 C35 O36 113.5(4)
C28 C33 C35 O36 -65.8(5)
C33 C35 O36 Y1 45.6(4)
C33 C35 O36 Y2 -121.6(3)
O136 Y1 O36 C35 -170.7(3)
C41 Y1 O36 C35 -78.8(3)
N15 Y1 O36 C35 59.5(3)
N1 Y1 O36 C35 131.7(3)
N27 Y1 O36 C35 7.4(3)
C10 Y1 O36 C35 84.6(3)
Y2 Y1 O36 C35 -168.8(3)
O136 Y1 O36 Y2 -1.96(10)
C41 Y1 O36 Y2 89.99(14)
N15 Y1 O36 Y2 -131.77(11)
N1 Y1 O36 Y2 -59.5(2)
N27 Y1 O36 Y2 176.13(13)
C10 Y1 O36 Y2 -106.60(16)
C42 Si1 C41 Y1 140.8(3)
C43 Si1 C41 Y1 -96.1(3)
C44 Si1 C41 Y1 20.0(3)
O136 Y1 C41 Si1 25.6(3)
O36 Y1 C41 Si1 -45.2(3)
N15 Y1 C41 Si1 174.6(2)
N1 Y1 C41 Si1 118.4(2)
N27 Y1 C41 Si1 -121.7(2)
C10 Y1 C41 Si1 145.5(2)
Y2 Y1 C41 Si1 -8.9(3)
C35 O36 Y2 O136 170.8(3)
Y1 O36 Y2 O136 1.95(10)
C35 O36 Y2 C141 -81.3(3)
Y1 O36 Y2 C141 109.93(14)
C35 O36 Y2 N115 53.3(3)
Y1 O36 Y2 N115 -115.54(15)
C35 O36 Y2 N101 19.6(3)
Y1 O36 Y2 N101 -149.18(12)
C35 O36 Y2 N127 176.6(3)
Y1 O36 Y2 N127 7.8(2)
C35 O36 Y2 C110 30.4(3)
Y1 O36 Y2 C110 -138.45(12)
C35 O36 Y2 Y1 168.8(3)
O36 Y1 Y2 O136 -176.75(16)
C41 Y1 Y2 O136 82.93(16)
N15 Y1 Y2 O136 -101.79(16)
N1 Y1 Y2 O136 -30.37(15)
N27 Y1 Y2 O136 179.17(14)
C10 Y1 Y2 O136 -59.22(17)
O136 Y1 Y2 O36 176.75(16)
C41 Y1 Y2 O36 -100.32(15)
N15 Y1 Y2 O36 74.96(16)
N1 Y1 Y2 O36 146.38(15)
N27 Y1 Y2 O36 -4.07(14)
C10 Y1 Y2 O36 117.53(17)
O136 Y1 Y2 C141 95.28(16)
O36 Y1 Y2 C141 -81.47(16)
C41 Y1 Y2 C141 178.21(15)
N15 Y1 Y2 C141 -6.51(17)
N1 Y1 Y2 C141 64.91(15)
N27 Y1 Y2 C141 -85.54(14)
C10 Y1 Y2 C141 36.06(17)
O136 Y1 Y2 N115 -76.97(17)
O36 Y1 Y2 N115 106.28(16)
C41 Y1 Y2 N115 5.96(16)
N15 Y1 Y2 N115 -178.76(17)
N1 Y1 Y2 N115 -107.34(15)
N27 Y1 Y2 N115 102.21(14)
C10 Y1 Y2 N115 -136.19(17)
O136 Y1 Y2 N101 -147.27(15)
O36 Y1 Y2 N101 35.98(14)
C41 Y1 Y2 N101 -64.34(14)
N15 Y1 Y2 N101 110.94(15)
N1 Y1 Y2 N101 -177.64(13)
N27 Y1 Y2 N101 31.91(12)
C10 Y1 Y2 N101 153.51(15)
O136 Y1 Y2 N127 1.54(14)
O36 Y1 Y2 N127 -175.21(14)
C41 Y1 Y2 N127 84.47(13)
N15 Y1 Y2 N127 -100.25(14)
N1 Y1 Y2 N127 -28.83(12)
N27 Y1 Y2 N127 -179.28(11)
C10 Y1 Y2 N127 -57.68(15)
O136 Y1 Y2 C110 -120.48(17)
O36 Y1 Y2 C110 62.76(17)
C41 Y1 Y2 C110 -37.55(16)
N15 Y1 Y2 C110 137.73(18)
N1 Y1 Y2 C110 -150.85(16)
N27 Y1 Y2 C110 58.69(15)
C10 Y1 Y2 C110 -179.70(18)
O136 Y2 N101 C110 107.8(3)
O36 Y2 N101 C110 158.8(2)
C141 Y2 N101 C110 -97.2(2)
N115 Y2 N101 C110 5.9(2)
N127 Y2 N101 C110 -5.9(3)
Y1 Y2 N101 C110 139.3(2)
O136 Y2 N101 C102 -75.6(5)
O36 Y2 N101 C102 -24.6(5)
C141 Y2 N101 C102 79.4(5)
N115 Y2 N101 C102 -177.5(5)
N127 Y2 N101 C102 170.7(5)
C110 Y2 N101 C102 176.6(6)
Y1 Y2 N101 C102 -44.1(5)
C110 N101 C102 C107 117.1(4)
Y2 N101 C102 C107 -59.1(7)
C110 N101 C102 C103 -64.9(5)
Y2 N101 C102 C103 118.9(5)
C107 C102 C103 C104 0.0(6)
N101 C102 C103 C104 -178.0(4)
C107 C102 C103 C108 175.9(4)
N101 C102 C103 C108 -2.1(6)
C102 C103 C104 C105 -0.2(6)
C108 C103 C104 C105 -176.2(4)
C103 C104 C105 C106 1.3(7)
C104 C105 C106 C107 -2.2(7)
C105 C106 C107 C102 2.0(6)
C105 C106 C107 C109 -178.3(4)
C103 C102 C107 C106 -0.9(6)
N101 C102 C107 C106 177.1(4)
C103 C102 C107 C109 179.4(4)
N101 C102 C107 C109 -2.6(6)
C102 N101 C110 N115 172.8(3)
Y2 N101 C110 N115 -9.2(3)
C102 N101 C110 C111 -7.3(6)
Y2 N101 C110 C111 170.8(4)
C102 N101 C110 Y2 -178.0(4)
O136 Y2 C110 N101 -112.0(3)
O36 Y2 C110 N101 -23.6(3)
C141 Y2 C110 N101 88.6(2)
N115 Y2 C110 N101 -169.7(4)
N127 Y2 C110 N101 175.0(2)
Y1 Y2 C110 N101 -57.8(3)
O136 Y2 C110 N115 57.8(3)
O36 Y2 C110 N115 146.1(2)
C141 Y2 C110 N115 -101.7(2)
N101 Y2 C110 N115 169.7(4)
N127 Y2 C110 N115 -15.3(2)
Y1 Y2 C110 N115 111.9(2)
N101 C110 C111 C112 177.5(4)
N115 C110 C111 C112 -2.6(6)
C110 C111 C112 C113 1.1(7)
C111 C112 C113 C114 1.8(7)
C112 C113 C114 N115 -3.5(6)
C112 C113 C114 N116 178.4(4)
C113 C114 N115 C110 2.0(6)
N116 C114 N115 C110 -179.8(3)
C113 C114 N115 Y2 167.8(3)
N116 C114 N115 Y2 -14.0(7)
N101 C110 N115 C114 -179.0(3)
C111 C110 N115 C114 1.1(6)
Y2 C110 N115 C114 171.6(4)
N101 C110 N115 Y2 9.4(3)
C111 C110 N115 Y2 -170.6(3)
O136 Y2 N115 C114 49.7(5)
O36 Y2 N115 C114 144.5(4)
C141 Y2 N115 C114 -81.8(5)
N101 Y2 N115 C114 -173.3(5)
N127 Y2 N115 C114 -4.1(4)
C110 Y2 N115 C114 -167.6(6)
Y1 Y2 N115 C114 90.8(4)
O136 Y2 N115 C110 -142.7(2)
O36 Y2 N115 C110 -47.9(3)
C141 Y2 N115 C110 85.8(2)
N101 Y2 N115 C110 -5.8(2)
N127 Y2 N115 C110 163.4(2)
Y1 Y2 N115 C110 -101.7(2)
N115 C114 N116 C125 22.1(6)
C113 C114 N116 C125 -159.7(4)
N115 C114 N116 C117 -163.7(3)
C113 C114 N116 C117 14.6(5)
C125 N116 C117 C122 -97.1(5)
C114 N116 C117 C122 88.1(5)
C125 N116 C117 C118 85.9(5)
C114 N116 C117 C118 -88.9(5)
C122 C117 C118 C119 -0.6(7)
N116 C117 C118 C119 176.2(4)
C122 C117 C118 C124 -179.5(4)
N116 C117 C118 C124 -2.7(7)
C117 C118 C119 C120 0.4(8)
C124 C118 C119 C120 179.3(5)
C118 C119 C120 C121 0.3(8)
C119 C120 C121 C122 -0.7(8)
C118 C117 C122 C121 0.2(7)
N116 C117 C122 C121 -176.6(4)
C118 C117 C122 C123 -177.5(4)
N116 C117 C122 C123 5.6(6)
C120 C121 C122 C117 0.5(7)
C120 C121 C122 C123 178.1(5)
C114 N116 C125 N127 -3.0(6)
C117 N116 C125 N127 -177.0(3)
C114 N116 C125 C126 177.5(3)
C117 N116 C125 C126 3.5(5)
N116 C125 N127 C128 170.3(3)
C126 C125 N127 C128 -10.2(5)
N116 C125 N127 Y2 -27.7(6)
C126 C125 N127 Y2 151.7(3)
O136 Y2 N127 C125 -110.8(4)
O36 Y2 N127 C125 -116.5(4)
C141 Y2 N127 C125 135.9(4)
N115 Y2 N127 C125 25.7(4)
N101 Y2 N127 C125 36.2(4)
C110 Y2 N127 C125 33.4(4)
Y1 Y2 N127 C125 -111.7(4)
O136 Y2 N127 C128 52.0(2)
O36 Y2 N127 C128 46.3(3)
C141 Y2 N127 C128 -61.3(2)
N115 Y2 N127 C128 -171.5(3)
N101 Y2 N127 C128 -161.0(2)
C110 Y2 N127 C128 -163.8(2)
Y1 Y2 N127 C128 51.1(2)
C125 N127 C128 C133 102.3(4)
Y2 N127 C128 C133 -64.2(4)
C125 N127 C128 C129 -76.5(5)
Y2 N127 C128 C129 116.9(3)
C133 C128 C129 C130 -1.5(6)
N127 C128 C129 C130 177.4(4)
C133 C128 C129 C134 179.6(4)
N127 C128 C129 C134 -1.6(6)
C128 C129 C130 C131 -0.5(7)
C134 C129 C130 C131 178.5(4)
C129 C130 C131 C132 1.2(7)
C130 C131 C132 C133 0.0(7)
C129 C128 C133 C132 2.6(6)
N127 C128 C133 C132 -176.3(4)
C129 C128 C133 C135 -177.5(4)
N127 C128 C133 C135 3.7(6)
C131 C132 C133 C128 -1.8(6)
C131 C132 C133 C135 178.3(4)
C128 C133 C135 O136 65.6(5)
C132 C133 C135 O136 -114.5(4)
C133 C135 O136 Y1 125.7(3)
C133 C135 O136 Y2 -57.1(4)
O36 Y1 O136 C135 179.4(3)
C41 Y1 O136 C135 73.5(3)
N15 Y1 O136 C135 -66.8(3)
N1 Y1 O136 C135 -28.0(3)
N27 Y1 O136 C135 176.1(2)
C10 Y1 O136 C135 -41.7(3)
Y2 Y1 O136 C135 177.5(3)
O36 Y1 O136 Y2 1.99(10)
C41 Y1 O136 Y2 -103.92(14)
N15 Y1 O136 Y2 115.74(14)
N1 Y1 O136 Y2 154.56(12)
N27 Y1 O136 Y2 -1.4(2)
C10 Y1 O136 Y2 140.86(11)
O36 Y2 O136 C135 -179.4(3)
C141 Y2 O136 C135 83.7(3)
N115 Y2 O136 C135 -45.9(3)
N101 Y2 O136 C135 -122.8(3)
N127 Y2 O136 C135 4.1(3)
C110 Y2 O136 C135 -74.7(3)
Y1 Y2 O136 C135 -177.4(3)
O36 Y2 O136 Y1 -1.98(10)
C141 Y2 O136 Y1 -98.89(14)
N115 Y2 O136 Y1 131.54(12)
N101 Y2 O136 Y1 54.6(2)
N127 Y2 O136 Y1 -178.51(13)
C110 Y2 O136 Y1 102.71(18)
C142 Si2 C141 Y2 -41.2(3)
C144 Si2 C141 Y2 -162.2(3)
C143 Si2 C141 Y2 76.3(3)
O136 Y2 C141 Si2 42.6(3)
O36 Y2 C141 Si2 -29.5(3)
N115 Y2 C141 Si2 -179.2(2)
N101 Y2 C141 Si2 -122.2(2)
N127 Y2 C141 Si2 116.2(3)
C110 Y2 C141 Si2 -150.3(2)
Y1 Y2 C141 Si2 5.9(3)
C206 C201 C202 C203 0.2(8)
C201 C202 C203 C204 -1.9(9)
C202 C203 C204 C205 2.3(8)
C203 C204 C205 C206 -1.0(8)
C204 C205 C206 C201 -0.8(8)
C202 C201 C206 C205 1.1(8)
C216 C211 C212 C213 0.2(10)
C211 C212 C213 C214 1.0(10)
C212 C213 C214 C215 -1.4(9)
C213 C214 C215 C216 0.7(9)
C214 C215 C216 C211 0.4(9)
C212 C211 C216 C215 -0.8(10)
